data_2225347
loop_
_publ_author_name
'Ghammamy, Shahriar'
'Sahebalzamani, Hajar'
'Khaligh, Nina'
'Rahimi, Rahmatollah'

_publ_section_title
;Aquabis[<i>N</i>'-(2-hydroxybenzylidene)isonicotinohydrazide-\k<i>N</i>]silver(I)
 nitrate
;
_journal_coeditor_code PV2256
_journal_issue 3
_journal_name_full 'Acta Crystallographica Section E'
_journal_page_first m294
_journal_paper_doi 10.1107/S1600536810005027
_journal_volume 66
_journal_year 2010
_chemical_formula_iupac '[Ag (C13 H11 N3 O2)2 (H2 O)] N O3'
_chemical_formula_moiety 'C26 H24 Ag N6 O5 + , N O3 -'
_chemical_formula_sum 'C26 H24 Ag N7 O8'
_chemical_formula_weight 670.39
_chemical_name_systematic
;
Aquabis[<i>N</i>'-(2-hydroxybenzylidene)isonicotinohydrazide-
\k<i>N</i>]silver(I) nitrate
;
_space_group_IT_number 14
_symmetry_cell_setting monoclinic
_symmetry_space_group_name_Hall '-P 2ybc'
_symmetry_space_group_name_H-M 'P 1 21/c 1'
_atom_sites_solution_hydrogens difmap
_atom_sites_solution_primary direct
_atom_sites_solution_secondary difmap
_audit_creation_method SHELXL-97
_cell_angle_alpha 90.00
_cell_angle_beta 104.7380(10)
_cell_angle_gamma 90.00
_cell_formula_units_Z 4
_cell_length_a 11.7194(6)
_cell_length_b 12.6459(6)
_cell_length_c 18.5719(9)
_cell_measurement_reflns_used 530
_cell_measurement_temperature 120(2)
_cell_measurement_theta_max 28
_cell_measurement_theta_min 3
_cell_volume 2661.8(2)
_computing_cell_refinement 'SAINT-Plus (Bruker, 2007)'
_computing_data_collection 'SMART (Bruker, 2007)'
_computing_data_reduction 'SAINT-Plus (Bruker, 2007)'
_computing_molecular_graphics 'SHELXTL (Sheldrick, 2008)'
_computing_publication_material 'SHELXTL (Sheldrick, 2008)'
_computing_structure_refinement 'SHELXL97 (Sheldrick, 2008)'
_computing_structure_solution 'SHELXS97 (Sheldrick, 2008)'
_diffrn_ambient_temperature 120(2)
_diffrn_measured_fraction_theta_full 0.997
_diffrn_measured_fraction_theta_max 0.997
_diffrn_measurement_device_type 'Bruker SMART 1000 CCD area-detector'
_diffrn_measurement_method \w
_diffrn_radiation_monochromator graphite
_diffrn_radiation_source 'normal-focus sealed tube'
_diffrn_radiation_type MoK\a
_diffrn_radiation_wavelength 0.71073
_diffrn_reflns_av_R_equivalents 0.0263
_diffrn_reflns_av_sigmaI/netI 0.0199
_diffrn_reflns_limit_h_max 15
_diffrn_reflns_limit_h_min -15
_diffrn_reflns_limit_k_max 16
_diffrn_reflns_limit_k_min -16
_diffrn_reflns_limit_l_max 24
_diffrn_reflns_limit_l_min -24
_diffrn_reflns_number 26832
_diffrn_reflns_theta_full 28.00
_diffrn_reflns_theta_max 28.00
_diffrn_reflns_theta_min 1.80
_diffrn_standards_number 0
_exptl_absorpt_coefficient_mu 0.822
_exptl_absorpt_correction_T_max 0.791
_exptl_absorpt_correction_T_min 0.686
_exptl_absorpt_correction_type multi-scan
_exptl_absorpt_process_details '(SADABS; Sheldrick, 1998)'
_exptl_crystal_colour colourless
_exptl_crystal_density_diffrn 1.673
_exptl_crystal_density_method 'not measured'
_exptl_crystal_description prism
_exptl_crystal_F_000 1360
_exptl_crystal_size_max 0.55
_exptl_crystal_size_mid 0.45
_exptl_crystal_size_min 0.30
_refine_diff_density_max 1.038
_refine_diff_density_min -0.571
_refine_ls_extinction_method none
_refine_ls_goodness_of_fit_ref 1.072
_refine_ls_hydrogen_treatment mixed
_refine_ls_matrix_type full
_refine_ls_number_parameters 403
_refine_ls_number_reflns 6427
_refine_ls_number_restraints 0
_refine_ls_restrained_S_all 1.072
_refine_ls_R_factor_all 0.0352
_refine_ls_R_factor_gt 0.0294
_refine_ls_shift/su_max 0.002
_refine_ls_shift/su_mean 0.000
_refine_ls_structure_factor_coef Fsqd
_refine_ls_weighting_details 'calc w=1/[\s^2^(Fo^2^)+(0.0415P)^2^+1.2646P] where P=(Fo^2^+2Fc^2^)/3'
_refine_ls_weighting_scheme calc
_refine_ls_wR_factor_gt 0.0734
_refine_ls_wR_factor_ref 0.0774
_reflns_number_gt 5518
_reflns_number_total 6427
_reflns_threshold_expression I>2\s(I)
_cod_data_source_file pv2256.cif
_cod_data_source_block I
_cod_original_sg_symbol_H-M 'P 21/c'
_cod_database_code 2225347
_cod_database_fobs_code 2225347

loop_
_symmetry_equiv_pos_as_xyz
'x, y, z'
'-x, y+1/2, -z+1/2'
'-x, -y, -z'
'x, -y-1/2, z-1/2'

loop_
_atom_site_type_symbol
_atom_site_label
_atom_site_fract_x
_atom_site_fract_y
_atom_site_fract_z
_atom_site_U_iso_or_equiv
_atom_site_adp_type
_atom_site_calc_flag
_atom_site_refinement_flags
_atom_site_occupancy
_atom_site_disorder_assembly
_atom_site_disorder_group
Ag Ag1 0.775957(12) 0.740141(11) 0.273949(7) 0.02310(6) Uani d . 1 . .
O O1 0.34784(12) 0.58945(10) -0.05478(8) 0.0300(3) Uani d . 1 . .
O O2 0.13029(13) 0.62068(10) -0.23755(8) 0.0270(3) Uani d . 1 . .
H H2O 0.174(2) 0.642(2) -0.1962(14) 0.039(7) Uiso d . 1 . .
O O3 1.18823(12) 0.93761(10) 0.59595(8) 0.0296(3) Uani d . 1 . .
O O4 1.41552(13) 0.91337(11) 0.78672(8) 0.0281(3) Uani d . 1 . .
H H4O 1.373(2) 0.8915(19) 0.7484(14) 0.036(7) Uiso d . 1 . .
N N1 0.64148(14) 0.72810(12) 0.17184(8) 0.0205(3) Uani d . 1 . .
N N2 0.31651(14) 0.76550(12) -0.06954(8) 0.0187(3) Uani d . 1 . .
H H2N 0.3355(19) 0.827(2) -0.0542(12) 0.026(6) Uiso d . 1 . .
N N3 0.23344(14) 0.74841(11) -0.13455(9) 0.0184(3) Uani d . 1 . .
N N4 0.91745(13) 0.77455(12) 0.37111(8) 0.0196(3) Uani d . 1 . .
N N5 1.23864(14) 0.76411(12) 0.61217(9) 0.0187(3) Uani d . 1 . .
H H5N 1.239(2) 0.700(2) 0.5912(15) 0.045(7) Uiso d . 1 . .
N N6 1.31761(13) 0.78524(12) 0.67872(8) 0.0197(3) Uani d . 1 . .
C C2 0.59564(16) 0.63071(15) 0.14847(10) 0.0246(4) Uani d . 1 . .
H H2A 0.6244 0.5710 0.1787 0.030 Uiso calc R 1 . .
C C3 0.50945(16) 0.61508(14) 0.08293(10) 0.0235(4) Uani d . 1 . .
H H3A 0.4807 0.5460 0.0687 0.028 Uiso calc R 1 . .
C C4 0.46537(15) 0.70135(14) 0.03811(9) 0.0194(3) Uani d . 1 . .
C C5 0.51035(16) 0.80089(14) 0.06191(10) 0.0216(3) Uani d . 1 . .
H H5A 0.4820 0.8618 0.0329 0.026 Uiso calc R 1 . .
C C6 0.59588(16) 0.81041(15) 0.12748(10) 0.0229(4) Uani d . 1 . .
H H6A 0.6248 0.8792 0.1426 0.027 Uiso calc R 1 . .
C C7 0.37251(15) 0.67941(14) -0.03274(10) 0.0200(3) Uani d . 1 . .
C C8 0.17347(15) 0.82700(14) -0.16895(9) 0.0194(3) Uani d . 1 . .
H H8A 0.1879 0.8968 -0.1499 0.023 Uiso calc R 1 . .
C C9 0.08375(15) 0.80705(14) -0.23707(10) 0.0200(3) Uani d . 1 . .
C C10 0.06388(16) 0.70525(15) -0.26912(10) 0.0210(3) Uani d . 1 . .
C C11 -0.02388(17) 0.68925(17) -0.33365(10) 0.0273(4) Uani d . 1 . .
H H11A -0.0355 0.6209 -0.3555 0.033 Uiso calc R 1 . .
C C12 -0.09495(17) 0.77244(17) -0.36661(11) 0.0280(4) Uani d . 1 . .
H H12A -0.1553 0.7608 -0.4109 0.034 Uiso calc R 1 . .
C C13 -0.07862(17) 0.87339(17) -0.33525(10) 0.0281(4) Uani d . 1 . .
H H13A -0.1282 0.9302 -0.3575 0.034 Uiso calc R 1 . .
C C14 0.01051(16) 0.88956(15) -0.27153(10) 0.0241(4) Uani d . 1 . .
H H14A 0.0224 0.9584 -0.2506 0.029 Uiso calc R 1 . .
C C16 0.96229(16) 0.87207(14) 0.38692(10) 0.0234(4) Uani d . 1 . .
H H16A 0.9344 0.9272 0.3522 0.028 Uiso calc R 1 . .
C C17 1.04701(16) 0.89570(14) 0.45134(10) 0.0231(4) Uani d . 1 . .
H H19B 1.0772 0.9655 0.4602 0.028 Uiso calc R 1 . .
C C18 1.08769(15) 0.81621(14) 0.50305(9) 0.0194(3) Uani d . 1 . .
C C19 1.04189(16) 0.71489(15) 0.48736(10) 0.0207(3) Uani d . 1 . .
H H19A 1.0678 0.6587 0.5215 0.025 Uiso calc R 1 . .
C C20 0.95837(16) 0.69751(14) 0.42146(10) 0.0211(3) Uani d . 1 . .
H H20A 0.9280 0.6280 0.4109 0.025 Uiso calc R 1 . .
C C21 1.17579(15) 0.84614(14) 0.57436(9) 0.0200(3) Uani d . 1 . .
C C22 1.38215(15) 0.70897(14) 0.71241(10) 0.0200(3) Uani d . 1 . .
H H22A 1.3736 0.6401 0.6913 0.024 Uiso calc R 1 . .
C C23 1.46765(16) 0.72811(14) 0.78232(10) 0.0209(3) Uani d . 1 . .
C C24 1.48193(16) 0.82865(15) 0.81647(10) 0.0224(4) Uani d . 1 . .
C C25 1.56702(17) 0.84345(16) 0.88292(10) 0.0279(4) Uani d . 1 . .
H H25A 1.5760 0.9109 0.9062 0.033 Uiso calc R 1 . .
C C26 1.63897(18) 0.76048(17) 0.91552(11) 0.0303(4) Uani d . 1 . .
H H26A 1.6972 0.7718 0.9608 0.036 Uiso calc R 1 . .
C C27 1.62699(17) 0.66057(17) 0.88272(11) 0.0309(4) Uani d . 1 . .
H H27A 1.6768 0.6040 0.9052 0.037 Uiso calc R 1 . .
C C28 1.54123(17) 0.64503(16) 0.81680(10) 0.0264(4) Uani d . 1 . .
H H28A 1.5320 0.5769 0.7945 0.032 Uiso calc R 1 . .
N N7 0.23978(14) 0.99376(11) -0.00096(8) 0.0240(3) Uani d . 1 . .
O O5 0.14711(16) 1.04260(14) -0.02193(9) 0.0520(5) Uani d . 1 . .
O O6 0.31228(13) 0.98880(11) -0.03995(8) 0.0314(3) Uani d . 1 . .
O O7 0.26376(13) 0.94629(10) 0.06137(7) 0.0284(3) Uani d . 1 . .
O O1W 0.76685(14) 0.54006(11) 0.30562(9) 0.0308(3) Uani d . 1 . .
H H1W 0.759(2) 0.519(2) 0.3471(15) 0.039(7) Uiso d . 1 . .
H H2W 0.801(3) 0.496(2) 0.2897(16) 0.055(9) Uiso d . 1 . .

loop_
_atom_site_aniso_label
_atom_site_aniso_U_11
_atom_site_aniso_U_22
_atom_site_aniso_U_33
_atom_site_aniso_U_12
_atom_site_aniso_U_13
_atom_site_aniso_U_23
Ag1 0.01855(9) 0.03073(9) 0.01712(8) 0.00154(5) -0.00076(6) 0.00185(5)
O1 0.0320(7) 0.0221(7) 0.0302(7) 0.0029(5) -0.0025(6) -0.0047(5)
O2 0.0318(7) 0.0214(6) 0.0253(7) -0.0001(5) 0.0029(6) -0.0062(5)
O3 0.0332(7) 0.0218(7) 0.0290(7) 0.0022(5) -0.0009(6) -0.0058(5)
O4 0.0323(7) 0.0235(7) 0.0249(7) -0.0031(5) 0.0005(6) -0.0050(5)
N1 0.0221(8) 0.0266(8) 0.0132(7) 0.0085(6) 0.0052(6) 0.0035(6)
N2 0.0184(7) 0.0197(7) 0.0154(7) -0.0004(5) -0.0008(6) -0.0019(5)
N3 0.0173(7) 0.0232(7) 0.0146(7) -0.0013(5) 0.0037(6) -0.0008(5)
N4 0.0150(7) 0.0264(8) 0.0164(7) 0.0022(6) 0.0021(6) 0.0014(6)
N5 0.0191(7) 0.0195(7) 0.0159(7) -0.0015(5) 0.0013(6) -0.0021(5)
N6 0.0180(7) 0.0246(7) 0.0152(7) -0.0021(6) 0.0020(6) -0.0019(6)
C2 0.0235(9) 0.0239(9) 0.0252(9) 0.0064(7) 0.0039(7) 0.0050(7)
C3 0.0244(9) 0.0212(8) 0.0238(9) 0.0037(7) 0.0040(7) 0.0011(7)
C4 0.0196(8) 0.0206(8) 0.0185(8) 0.0033(6) 0.0057(7) 0.0011(6)
C5 0.0213(9) 0.0209(9) 0.0219(9) 0.0012(7) 0.0038(7) 0.0013(7)
C6 0.0219(9) 0.0231(9) 0.0223(9) -0.0023(7) 0.0029(7) 0.0010(7)
C7 0.0171(8) 0.0233(8) 0.0190(8) 0.0028(6) 0.0037(6) -0.0002(6)
C8 0.0198(8) 0.0198(8) 0.0178(8) -0.0020(6) 0.0034(6) -0.0018(6)
C9 0.0202(8) 0.0222(8) 0.0183(8) -0.0035(7) 0.0057(7) -0.0006(6)
C10 0.0201(8) 0.0241(9) 0.0200(8) -0.0031(7) 0.0071(7) -0.0011(7)
C11 0.0253(9) 0.0357(11) 0.0205(9) -0.0067(8) 0.0054(7) -0.0057(8)
C12 0.0178(9) 0.0488(12) 0.0149(8) -0.0055(8) -0.0005(7) 0.0011(8)
C13 0.0230(9) 0.0377(11) 0.0226(9) 0.0023(8) 0.0039(7) 0.0087(8)
C14 0.0269(9) 0.0248(9) 0.0206(9) -0.0011(7) 0.0062(7) 0.0024(7)
C16 0.0252(9) 0.0213(8) 0.0234(9) 0.0046(7) 0.0059(7) 0.0044(7)
C17 0.0263(9) 0.0190(8) 0.0237(9) 0.0006(7) 0.0054(7) -0.0001(7)
C18 0.0192(8) 0.0207(8) 0.0189(8) 0.0020(6) 0.0060(7) -0.0010(6)
C19 0.0197(8) 0.0217(8) 0.0197(8) -0.0001(7) 0.0034(7) 0.0030(7)
C20 0.0222(8) 0.0200(8) 0.0188(8) -0.0012(7) 0.0014(7) 0.0012(6)
C21 0.0196(8) 0.0213(8) 0.0192(8) 0.0003(6) 0.0053(7) -0.0006(6)
C22 0.0214(8) 0.0198(8) 0.0183(8) -0.0023(7) 0.0040(7) -0.0009(6)
C23 0.0191(8) 0.0260(9) 0.0174(8) -0.0034(7) 0.0042(7) 0.0009(7)
C24 0.0203(8) 0.0262(9) 0.0208(8) -0.0057(7) 0.0056(7) 0.0002(7)
C25 0.0262(10) 0.0348(10) 0.0219(9) -0.0109(8) 0.0046(7) -0.0032(8)
C26 0.0202(9) 0.0496(13) 0.0180(9) -0.0098(8) -0.0006(7) 0.0044(8)
C27 0.0241(10) 0.0411(11) 0.0261(10) 0.0006(8) 0.0036(8) 0.0104(8)
C28 0.0261(9) 0.0283(9) 0.0242(9) 0.0001(7) 0.0052(7) 0.0046(7)
N7 0.0332(8) 0.0160(7) 0.0185(7) 0.0010(6) -0.0012(6) -0.0018(5)
O5 0.0536(11) 0.0551(11) 0.0430(9) 0.0335(9) 0.0045(8) 0.0096(8)
O6 0.0413(8) 0.0264(7) 0.0276(7) -0.0055(6) 0.0108(6) -0.0014(5)
O7 0.0404(8) 0.0210(6) 0.0192(6) -0.0051(6) -0.0007(6) 0.0023(5)
O1W 0.0431(9) 0.0238(7) 0.0281(8) 0.0042(6) 0.0138(7) 0.0015(6)

loop_
_atom_type_symbol
_atom_type_description
_atom_type_scat_dispersion_real
_atom_type_scat_dispersion_imag
_atom_type_scat_source
C C 0.0033 0.0016 'International Tables Vol C Tables 4.2.6.8 and 6.1.1.4'
H H 0.0000 0.0000 'International Tables Vol C Tables 4.2.6.8 and 6.1.1.4'
Ag Ag -0.8971 1.1015 'International Tables Vol C Tables 4.2.6.8 and 6.1.1.4'
N N 0.0061 0.0033 'International Tables Vol C Tables 4.2.6.8 and 6.1.1.4'
O O 0.0106 0.0060 'International Tables Vol C Tables 4.2.6.8 and 6.1.1.4'

loop_
_geom_angle_atom_site_label_1
_geom_angle_atom_site_label_2
_geom_angle_atom_site_label_3
_geom_angle_site_symmetry_1
_geom_angle_site_symmetry_3
_geom_angle
_geom_angle_publ_flag
N1 Ag1 N4 . . 171.63(6) ?
N1 Ag1 O1W . . 93.88(5) ?
N4 Ag1 O1W . . 94.23(5) ?
C10 O2 H2O . . 106.6(17) ?
C24 O4 H4O . . 104.5(18) ?
C6 N1 C2 . . 115.94(16) ?
C6 N1 Ag1 . . 125.00(13) ?
C2 N1 Ag1 . . 119.07(11) ?
N3 N2 C7 . . 117.57(15) ?
N3 N2 H2N . . 121.2(15) ?
C7 N2 H2N . . 121.1(15) ?
C8 N3 N2 . . 119.60(14) ?
C16 N4 C20 . . 117.42(16) ?
C16 N4 Ag1 . . 122.79(12) ?
C20 N4 Ag1 . . 119.63(12) ?
C21 N5 N6 . . 118.07(15) ?
C21 N5 H5N . . 121.6(17) ?
N6 N5 H5N . . 119.4(17) ?
C22 N6 N5 . . 118.16(15) ?
N1 C2 C3 . . 123.16(16) ?
N1 C2 H2A . . 118.4 ?
C3 C2 H2A . . 118.4 ?
C2 C3 C4 . . 119.45(17) ?
C2 C3 H3A . . 120.3 ?
C4 C3 H3A . . 120.3 ?
C3 C4 C5 . . 117.81(17) ?
C3 C4 C7 . . 117.06(16) ?
C5 C4 C7 . . 125.13(16) ?
C6 C5 C4 . . 119.55(17) ?
C6 C5 H5A . . 120.2 ?
C4 C5 H5A . . 120.2 ?
N1 C6 C5 . . 124.09(17) ?
N1 C6 H6A . . 118.0 ?
C5 C6 H6A . . 118.0 ?
O1 C7 N2 . . 122.33(16) ?
O1 C7 C4 . . 121.53(16) ?
N2 C7 C4 . . 116.13(15) ?
N3 C8 C9 . . 118.84(16) ?
N3 C8 H8A . . 120.6 ?
C9 C8 H8A . . 120.6 ?
C14 C9 C10 . . 118.10(16) ?
C14 C9 C8 . . 119.67(16) ?
C10 C9 C8 . . 122.18(16) ?
O2 C10 C11 . . 118.38(17) ?
O2 C10 C9 . . 121.24(16) ?
C11 C10 C9 . . 120.38(18) ?
C10 C11 C12 . . 120.25(19) ?
C10 C11 H11A . . 119.9 ?
C12 C11 H11A . . 119.9 ?
C11 C12 C13 . . 120.50(18) ?
C11 C12 H12A . . 119.8 ?
C13 C12 H12A . . 119.8 ?
C14 C13 C12 . . 119.12(18) ?
C14 C13 H13A . . 120.4 ?
C12 C13 H13A . . 120.4 ?
C13 C14 C9 . . 121.63(18) ?
C13 C14 H14A . . 119.2 ?
C9 C14 H14A . . 119.2 ?
N4 C16 C17 . . 122.94(16) ?
N4 C16 H16A . . 118.5 ?
C17 C16 H16A . . 118.5 ?
C16 C17 C18 . . 119.21(17) ?
C16 C17 H19B . . 120.4 ?
C18 C17 H19B . . 120.4 ?
C17 C18 C19 . . 118.41(16) ?
C17 C18 C21 . . 117.67(16) ?
C19 C18 C21 . . 123.88(16) ?
C20 C19 C18 . . 118.85(17) ?
C20 C19 H19A . . 120.6 ?
C18 C19 H19A . . 120.6 ?
N4 C20 C19 . . 123.17(17) ?
N4 C20 H20A . . 118.4 ?
C19 C20 H20A . . 118.4 ?
O3 C21 N5 . . 123.33(16) ?
O3 C21 C18 . . 121.66(16) ?
N5 C21 C18 . . 115.00(15) ?
N6 C22 C23 . . 119.96(16) ?
N6 C22 H22A . . 120.0 ?
C23 C22 H22A . . 120.0 ?
C28 C23 C24 . . 118.66(17) ?
C28 C23 C22 . . 119.27(17) ?
C24 C23 C22 . . 122.05(17) ?
O4 C24 C25 . . 117.62(17) ?
O4 C24 C23 . . 122.56(16) ?
C25 C24 C23 . . 119.82(18) ?
C26 C25 C24 . . 120.42(19) ?
C26 C25 H25A . . 119.8 ?
C24 C25 H25A . . 119.8 ?
C25 C26 C27 . . 120.87(19) ?
C25 C26 H26A . . 119.6 ?
C27 C26 H26A . . 119.6 ?
C28 C27 C26 . . 118.96(19) ?
C28 C27 H27A . . 120.5 ?
C26 C27 H27A . . 120.5 ?
C27 C28 C23 . . 121.28(19) ?
C27 C28 H28A . . 119.4 ?
C23 C28 H28A . . 119.4 ?
O5 N7 O6 . . 121.33(16) ?
O5 N7 O7 . . 120.08(17) ?
O6 N7 O7 . . 118.59(15) ?
H1W O1W H2W . . 108(3) ?

loop_
_geom_bond_atom_site_label_1
_geom_bond_atom_site_label_2
_geom_bond_site_symmetry_2
_geom_bond_distance
_geom_bond_publ_flag
Ag1 N1 . 2.1406(16) ?
Ag1 N4 . 2.1616(15) ?
Ag1 O1W . 2.6059(14) ?
O1 C7 . 1.219(2) ?
O2 C10 . 1.364(2) ?
O2 H2O . 0.85(3) ?
O3 C21 . 1.221(2) ?
O4 C24 . 1.356(2) ?
O4 H4O . 0.81(3) ?
N1 C6 . 1.350(2) ?
N1 C2 . 1.369(2) ?
N2 N3 . 1.362(2) ?
N2 C7 . 1.362(2) ?
N2 H2N . 0.83(2) ?
N3 C8 . 1.289(2) ?
N4 C16 . 1.343(2) ?
N4 C20 . 1.351(2) ?
N5 C21 . 1.360(2) ?
N5 N6 . 1.369(2) ?
N5 H5N . 0.90(3) ?
N6 C22 . 1.286(2) ?
C2 C3 . 1.384(3) ?
C2 H2A . 0.9500 ?
C3 C4 . 1.390(2) ?
C3 H3A . 0.9500 ?
C4 C5 . 1.393(3) ?
C4 C7 . 1.505(2) ?
C5 C6 . 1.372(2) ?
C5 H5A . 0.9500 ?
C6 H6A . 0.9500 ?
C8 C9 . 1.447(2) ?
C8 H8A . 0.9500 ?
C9 C14 . 1.398(2) ?
C9 C10 . 1.412(3) ?
C10 C11 . 1.381(3) ?
C11 C12 . 1.384(3) ?
C11 H11A . 0.9500 ?
C12 C13 . 1.396(3) ?
C12 H12A . 0.9500 ?
C13 C14 . 1.380(3) ?
C13 H13A . 0.9500 ?
C14 H14A . 0.9500 ?
C16 C17 . 1.379(3) ?
C16 H16A . 0.9500 ?
C17 C18 . 1.388(2) ?
C17 H19B . 0.9500 ?
C18 C19 . 1.391(3) ?
C18 C21 . 1.506(2) ?
C19 C20 . 1.377(2) ?
C19 H19A . 0.9500 ?
C20 H20A . 0.9500 ?
C22 C23 . 1.444(3) ?
C22 H22A . 0.9500 ?
C23 C28 . 1.406(3) ?
C23 C24 . 1.412(3) ?
C24 C25 . 1.388(3) ?
C25 C26 . 1.385(3) ?
C25 H25A . 0.9500 ?
C26 C27 . 1.394(3) ?
C26 H26A . 0.9500 ?
C27 C28 . 1.386(3) ?
C27 H27A . 0.9500 ?
C28 H28A . 0.9500 ?
N7 O5 . 1.224(2) ?
N7 O6 . 1.250(2) ?
N7 O7 . 1.2705(19) ?
O1W H1W . 0.84(3) ?
O1W H2W . 0.79(3) ?

loop_
_geom_hbond_atom_site_label_D
_geom_hbond_atom_site_label_H
_geom_hbond_atom_site_label_A
_geom_hbond_site_symmetry_A
_geom_hbond_distance_DH
_geom_hbond_distance_HA
_geom_hbond_distance_DA
_geom_hbond_angle_DHA
_geom_hbond_publ_flag
O1W H1W O7 2_645 0.84(3) 2.01(3) 2.844(2) 171(3) yes
O1W H2W O2 3_665 0.79(3) 2.04(3) 2.821(2) 172(3) yes
N2 H2N O6 . 0.84(3) 2.09(3) 2.880(2) 157(2) yes
N5 H5N O7 4_676 0.90(3) 1.97(3) 2.863(2) 169(2) yes
O2 H2O N3 . 0.85(3) 1.79(3) 2.560(2) 150(2) yes
O4 H4O N6 . 0.81(2) 1.86(2) 2.607(2) 153(2) yes

loop_
_geom_torsion_atom_site_label_1
_geom_torsion_atom_site_label_2
_geom_torsion_atom_site_label_3
_geom_torsion_atom_site_label_4
_geom_torsion_site_symmetry_1
_geom_torsion_site_symmetry_2
_geom_torsion_site_symmetry_3
_geom_torsion_site_symmetry_4
_geom_torsion
_geom_torsion_publ_flag
O1W Ag1 N1 C6 . . . . 175.36(14) ?
O1W Ag1 N1 C2 . . . . -4.07(14) ?
O1W Ag1 N4 C16 . . . . -178.91(14) ?
O1W Ag1 N4 C20 . . . . -3.61(14) ?
C7 N2 N3 C8 . . . . 175.98(16) ?
C21 N5 N6 C22 . . . . -175.93(16) ?
C6 N1 C2 C3 . . . . 1.2(3) ?
Ag1 N1 C2 C3 . . . . -179.31(14) ?
N1 C2 C3 C4 . . . . -0.5(3) ?
C2 C3 C4 C5 . . . . -0.3(3) ?
C2 C3 C4 C7 . . . . 179.53(16) ?
C3 C4 C5 C6 . . . . 0.4(3) ?
C7 C4 C5 C6 . . . . -179.42(17) ?
C2 N1 C6 C5 . . . . -1.1(3) ?
Ag1 N1 C6 C5 . . . . 179.44(14) ?
C4 C5 C6 N1 . . . . 0.3(3) ?
N3 N2 C7 O1 . . . . -2.5(3) ?
N3 N2 C7 C4 . . . . 178.87(15) ?
C3 C4 C7 O1 . . . . -9.2(3) ?
C5 C4 C7 O1 . . . . 170.63(17) ?
C3 C4 C7 N2 . . . . 169.47(16) ?
C5 C4 C7 N2 . . . . -10.7(3) ?
N2 N3 C8 C9 . . . . -178.63(15) ?
N3 C8 C9 C14 . . . . 174.16(16) ?
N3 C8 C9 C10 . . . . -3.3(3) ?
C14 C9 C10 O2 . . . . -178.56(16) ?
C8 C9 C10 O2 . . . . -1.0(3) ?
C14 C9 C10 C11 . . . . 1.5(3) ?
C8 C9 C10 C11 . . . . 179.04(17) ?
O2 C10 C11 C12 . . . . 178.61(16) ?
C9 C10 C11 C12 . . . . -1.5(3) ?
C10 C11 C12 C13 . . . . 0.2(3) ?
C11 C12 C13 C14 . . . . 1.0(3) ?
C12 C13 C14 C9 . . . . -0.9(3) ?
C10 C9 C14 C13 . . . . -0.3(3) ?
C8 C9 C14 C13 . . . . -177.92(17) ?
C20 N4 C16 C17 . . . . 0.1(3) ?
Ag1 N4 C16 C17 . . . . 175.52(14) ?
N4 C16 C17 C18 . . . . -0.7(3) ?
C16 C17 C18 C19 . . . . 0.6(3) ?
C16 C17 C18 C21 . . . . -177.08(16) ?
C17 C18 C19 C20 . . . . 0.0(3) ?
C21 C18 C19 C20 . . . . 177.56(17) ?
C16 N4 C20 C19 . . . . 0.6(3) ?
Ag1 N4 C20 C19 . . . . -174.99(14) ?
C18 C19 C20 N4 . . . . -0.6(3) ?
N6 N5 C21 O3 . . . . 1.7(3) ?
N6 N5 C21 C18 . . . . -177.92(14) ?
C17 C18 C21 O3 . . . . 19.3(3) ?
C19 C18 C21 O3 . . . . -158.27(18) ?
C17 C18 C21 N5 . . . . -161.04(16) ?
C19 C18 C21 N5 . . . . 21.4(2) ?
N5 N6 C22 C23 . . . . 179.24(16) ?
N6 C22 C23 C28 . . . . -177.15(17) ?
N6 C22 C23 C24 . . . . 1.2(3) ?
C28 C23 C24 O4 . . . . 179.40(17) ?
C22 C23 C24 O4 . . . . 1.0(3) ?
C28 C23 C24 C25 . . . . -0.3(3) ?
C22 C23 C24 C25 . . . . -178.70(17) ?
O4 C24 C25 C26 . . . . -178.97(17) ?
C23 C24 C25 C26 . . . . 0.8(3) ?
C24 C25 C26 C27 . . . . -0.4(3) ?
C25 C26 C27 C28 . . . . -0.3(3) ?
C26 C27 C28 C23 . . . . 0.8(3) ?
C24 C23 C28 C27 . . . . -0.4(3) ?
C22 C23 C28 C27 . . . . 177.98(17) ?
